data_7028650
loop_
_publ_author_name
'Zhang, Daopeng'
'Bian, Yongzhong'
'Qin, Jie'
'Wang, Ping'
'Chen, Xia'

_publ_section_title
;
 The supramolecular interaction mediated chiral 1D cyanide-bridged
 metamagnet: synthesis, crystal structures and magnetic properties.
;
_journal_issue 3
_journal_name_full 'Dalton transactions (Cambridge, England : 2003)'
_journal_page_first 945
_journal_page_last 949
_journal_paper_doi 10.1039/c3dt52996g
_journal_volume 43
_journal_year 2014
_chemical_absolute_configuration rm
_chemical_formula_moiety '2(C76 H60 Fe2 Mn2 N16 O6), 4(C1.50 H3.50 N0.50 O0.50)'
_chemical_formula_sum 'C80.5 H70.5 Fe2 Mn2 N17.5 O7.5'
_chemical_formula_weight 1624.62
_chemical_name_systematic
; 
 ? 
;
_space_group_IT_number 4
_symmetry_cell_setting monoclinic
_symmetry_space_group_name_Hall 'P 2yb'
_symmetry_space_group_name_H-M 'P 1 21 1'
_atom_sites_solution_hydrogens geom
_atom_sites_solution_primary direct
_atom_sites_solution_secondary difmap
_audit_creation_method SHELXL-97
_cell_angle_alpha 90.00
_cell_angle_beta 92.969(5)
_cell_angle_gamma 90.00
_cell_formula_units_Z 2
_cell_length_a 12.4080(6)
_cell_length_b 20.4024(9)
_cell_length_c 15.0189(9)
_cell_measurement_reflns_used 3218
_cell_measurement_temperature 293(2)
_cell_measurement_theta_max 26.521
_cell_measurement_theta_min 2.128
_cell_volume 3797.0(3)
_computing_cell_refinement 'SAINT-Plus (Bruker, 2001)'
_computing_data_collection 'APEX2 (Bruker, 2004)'
_computing_data_reduction 'SAINT-Plus (Bruker, 2001)'
_computing_molecular_graphics 'SHELXTL (Sheldrick, 2008<i>b</i>)'
_computing_publication_material 'SHELXTL (Sheldrick, 2008<i>b</i>)'
_computing_structure_refinement 'SHELXL97 (Sheldrick, 2008<i>b</i>)'
_computing_structure_solution 'SHELXS97 (Sheldrick, 2008<i>b</i>)'
_diffrn_ambient_temperature 293(2)
_diffrn_measured_fraction_theta_full 0.993
_diffrn_measured_fraction_theta_max 0.993
_diffrn_measurement_device_type 'Bruker APEX II CCD area-detector'
_diffrn_measurement_method '\f and \w scans'
_diffrn_radiation_monochromator graphite
_diffrn_radiation_source 'fine-focus sealed tube'
_diffrn_radiation_type MoK\a
_diffrn_radiation_wavelength 0.71073
_diffrn_reflns_av_R_equivalents 0.0811
_diffrn_reflns_av_sigmaI/netI 0.1322
_diffrn_reflns_limit_h_max 14
_diffrn_reflns_limit_h_min -14
_diffrn_reflns_limit_k_max 24
_diffrn_reflns_limit_k_min -23
_diffrn_reflns_limit_l_max 13
_diffrn_reflns_limit_l_min -17
_diffrn_reflns_number 14601
_diffrn_reflns_theta_full 25.01
_diffrn_reflns_theta_max 25.01
_diffrn_reflns_theta_min 2.96
_exptl_absorpt_coefficient_mu 0.768
_exptl_absorpt_correction_T_max 0.7968
_exptl_absorpt_correction_T_min 0.7238
_exptl_absorpt_correction_type multi-scan
_exptl_absorpt_process_details sadabs
_exptl_crystal_colour dark-brown
_exptl_crystal_density_diffrn 1.421
_exptl_crystal_density_method 'not measured'
_exptl_crystal_description block
_exptl_crystal_F_000 1676
_exptl_crystal_size_max 0.45
_exptl_crystal_size_mid 0.39
_exptl_crystal_size_min 0.31
_refine_diff_density_max 1.296
_refine_diff_density_min -0.561
_refine_diff_density_rms 0.109
_refine_ls_abs_structure_details 'Flack H D (1983), Acta Cryst. A39, 876-881'
_refine_ls_abs_structure_Flack 0.02(4)
_refine_ls_extinction_method none
_refine_ls_goodness_of_fit_ref 1.033
_refine_ls_hydrogen_treatment none
_refine_ls_matrix_type full
_refine_ls_number_parameters 1014
_refine_ls_number_reflns 11113
_refine_ls_number_restraints 1
_refine_ls_restrained_S_all 1.033
_refine_ls_R_factor_all 0.1348
_refine_ls_R_factor_gt 0.0934
_refine_ls_shift/su_max 0.001
_refine_ls_shift/su_mean 0.000
_refine_ls_structure_factor_coef Fsqd
_refine_ls_weighting_details 'calc w=1/[\s^2^(Fo^2^)+(0.1256P)^2^+0.0000P] where P=(Fo^2^+2Fc^2^)/3'
_refine_ls_weighting_scheme calc
_refine_ls_wR_factor_gt 0.2226
_refine_ls_wR_factor_ref 0.2692
_reflns_number_gt 6791
_reflns_number_total 11113
_reflns_threshold_expression >2sigma(I)
_cod_data_source_file c3dt52996g.txt
_cod_data_source_block 2
_cod_original_sg_symbol_H-M P2(1)
_cod_original_formula_sum 'C80.50 H70.50 Fe2 Mn2 N17.50 O7.50'
_cod_database_code 7028650

loop_
_symmetry_equiv_pos_as_xyz
'x, y, z'
'-x, y+1/2, -z'

loop_
_atom_site_label
_atom_site_type_symbol
_atom_site_fract_x
_atom_site_fract_y
_atom_site_fract_z
_atom_site_U_iso_or_equiv
_atom_site_adp_type
_atom_site_occupancy
_atom_site_symmetry_multiplicity
_atom_site_calc_flag
_atom_site_refinement_flags
Fe1 Fe 0.79358(16) 0.63471(8) 1.39383(13) 0.0390(5) Uani 1 1 d .
Fe2 Fe 0.78973(16) 0.29389(8) 0.89533(14) 0.0391(5) Uani 1 1 d .
Mn1 Mn 0.74197(16) 0.50490(9) 1.08406(14) 0.0411(6) Uani 1 1 d .
Mn2 Mn 0.74772(16) 0.42527(9) 0.58516(15) 0.0423(6) Uani 1 1 d .
O1 O 0.9508(8) 0.7952(6) 1.3151(7) 0.062(3) Uani 1 1 d .
O2 O 0.7164(7) 0.5765(5) 1.0046(6) 0.047(3) Uani 1 1 d .
O3 O 0.5951(7) 0.4874(5) 1.0971(7) 0.047(3) Uani 1 1 d .
O4 O 0.9579(8) 0.1385(5) 0.8246(7) 0.056(3) Uani 1 1 d .
O5 O 0.6012(8) 0.4485(6) 0.5943(8) 0.056(3) Uani 1 1 d .
O6 O 0.7164(8) 0.3517(5) 0.5135(7) 0.052(3) Uani 1 1 d .
O7 O 0.249(2) 0.4463(16) 0.4446(18) 0.106(10) Uani 0.50 1 d P
O8 O 0.2164(12) 0.5065(8) 0.9539(10) 0.110(5) Uani 1 1 d .
N1 N 0.7555(9) 0.5744(6) 1.2044(9) 0.050(3) Uani 1 1 d .
N2 N 0.7629(10) 0.4931(6) 1.4643(9) 0.054(3) Uani 1 1 d .
N3 N 0.8166(12) 0.6766(8) 1.5911(10) 0.065(4) Uani 1 1 d .
N4 N 0.6426(9) 0.6629(6) 1.3905(8) 0.044(3) Uani 1 1 d .
N5 N 0.8168(9) 0.7188(6) 1.3488(8) 0.040(3) Uani 1 1 d .
N6 N 0.9511(9) 0.6291(7) 1.3922(8) 0.042(3) Uani 1 1 d .
N7 N 0.7842(9) 0.4311(6) 1.1657(8) 0.046(3) Uani 1 1 d .
N8 N 0.9014(9) 0.5103(6) 1.0748(8) 0.044(3) Uani 1 1 d .
N9 N 0.7455(10) 0.4314(6) 0.9698(8) 0.051(3) Uani 1 1 d .
N10 N 0.8085(13) 0.2494(7) 1.0942(11) 0.070(4) Uani 1 1 d .
N11 N 0.7558(10) 0.3617(6) 0.7124(9) 0.050(3) Uani 1 1 d .
N12 N 0.6388(9) 0.2634(6) 0.8907(8) 0.043(3) Uani 1 1 d .
N13 N 0.8179(9) 0.2088(5) 0.8526(8) 0.042(3) Uani 1 1 d .
N14 N 0.9483(10) 0.3010(6) 0.8939(8) 0.045(3) Uani 1 1 d .
N15 N 0.9068(10) 0.4113(6) 0.5825(8) 0.044(3) Uani 1 1 d .
N16 N 0.7968(10) 0.5046(6) 0.6564(8) 0.050(3) Uani 1 1 d .
N17 N 0.3735(15) 0.5563(10) 0.9190(12) 0.093(6) Uani 1 1 d .
N18 N 0.376(3) 0.3744(17) 0.4129(17) 0.069(9) Uani 0.50 1 d P
C1 C 0.7731(11) 0.5954(7) 1.2740(10) 0.043(3) Uani 1 1 d .
C2 C 0.7720(12) 0.5457(8) 1.4371(10) 0.047(4) Uani 1 1 d .
C3 C 0.8084(12) 0.6619(8) 1.5205(11) 0.048(4) Uani 1 1 d .
C4 C 1.0127(13) 0.5803(9) 1.4146(11) 0.057(4) Uani 1 1 d .
H4 H 0.9858 0.5396 1.4302 0.069 Uiso 1 1 calc R
C5 C 1.1331(14) 0.5945(10) 1.4134(11) 0.070(5) Uani 1 1 d .
H5 H 1.1796 0.5596 1.4265 0.084 Uiso 1 1 calc R
C6 C 1.1760(11) 0.6483(9) 1.3965(10) 0.049(4) Uani 1 1 d .
H6 H 1.2504 0.6546 1.4001 0.059 Uiso 1 1 calc R
C7 C 1.1092(11) 0.6941(9) 1.3739(11) 0.054(4) Uani 1 1 d .
H7 H 1.1372 0.7350 1.3605 0.064 Uiso 1 1 calc R
C8 C 0.9977(12) 0.6865(8) 1.3681(10) 0.046(4) Uani 1 1 d .
C9 C 0.9205(12) 0.7391(8) 1.3415(11) 0.048(4) Uani 1 1 d .
C10 C 0.7255(12) 0.7578(7) 1.3322(10) 0.044(4) Uani 1 1 d .
C11 C 0.7178(13) 0.8200(8) 1.2960(11) 0.058(4) Uani 1 1 d .
H11 H 0.7775 0.8409 1.2738 0.069 Uiso 1 1 calc R
C12 C 0.6125(14) 0.8517(8) 1.2938(11) 0.063(5) Uani 1 1 d .
H12 H 0.6066 0.8949 1.2745 0.076 Uiso 1 1 calc R
C13 C 0.5228(15) 0.8203(9) 1.3191(12) 0.066(5) Uani 1 1 d .
H13 H 0.4565 0.8414 1.3116 0.079 Uiso 1 1 calc R
C14 C 0.5259(14) 0.7579(9) 1.3556(11) 0.058(4) Uani 1 1 d .
C15 C 0.4379(13) 0.7192(10) 1.3833(11) 0.062(5) Uani 1 1 d .
H15 H 0.3692 0.7375 1.3831 0.074 Uiso 1 1 calc R
C16 C 0.4521(13) 0.6583(9) 1.4089(11) 0.058(4) Uani 1 1 d .
H16 H 0.3937 0.6324 1.4227 0.070 Uiso 1 1 calc R
C17 C 0.5564(12) 0.6332(9) 1.4150(10) 0.054(4) Uani 1 1 d .
H17 H 0.5653 0.5913 1.4388 0.065 Uiso 1 1 calc R
C18 C 0.6294(12) 0.7255(8) 1.3604(10) 0.050(4) Uani 1 1 d .
C19 C 0.9593(10) 0.4551(7) 1.1209(9) 0.052(3) Uani 1 1 d .
H19 H 0.9564 0.4174 1.0804 0.062 Uiso 1 1 calc R
C20 C 0.8945(9) 0.4379(6) 1.2008(9) 0.052(3) Uani 1 1 d .
H20 H 0.8984 0.4746 1.2429 0.062 Uiso 1 1 calc R
C21 C 0.9413(13) 0.3782(8) 1.2461(11) 0.058(4) Uani 1 1 d .
H21A H 0.9357 0.3410 1.2060 0.069 Uiso 1 1 calc R
H21B H 0.9016 0.3681 1.2984 0.069 Uiso 1 1 calc R
C22 C 1.0646(12) 0.3915(8) 1.2747(11) 0.071(4) Uani 1 1 d .
H22A H 1.0697 0.4278 1.3165 0.085 Uiso 1 1 calc R
H22B H 1.0953 0.3530 1.3043 0.085 Uiso 1 1 calc R
C23 C 1.1272(11) 0.4074(8) 1.1945(11) 0.070(4) Uani 1 1 d .
H23A H 1.1247 0.3706 1.1537 0.083 Uiso 1 1 calc R
H23B H 1.2021 0.4157 1.2128 0.083 Uiso 1 1 calc R
C24 C 1.0782(12) 0.4684(8) 1.1476(12) 0.057(4) Uani 1 1 d .
H24A H 1.0839 0.5058 1.1874 0.068 Uiso 1 1 calc R
H24B H 1.1174 0.4784 1.0950 0.068 Uiso 1 1 calc R
C25 C 0.7253(12) 0.3818(8) 1.1837(10) 0.049(4) Uani 1 1 d .
H25 H 0.7570 0.3475 1.2164 0.059 Uiso 1 1 calc R
C26 C 0.6176(12) 0.3768(8) 1.1574(10) 0.050(4) Uani 1 1 d .
C27 C 0.5614(13) 0.3158(9) 1.1726(12) 0.064(5) Uani 1 1 d .
H27 H 0.5978 0.2812 1.2011 0.077 Uiso 1 1 calc R
C28 C 0.4565(14) 0.3089(9) 1.1454(12) 0.067(5) Uani 1 1 d .
H28 H 0.4243 0.2684 1.1540 0.080 Uiso 1 1 calc R
C29 C 0.3923(13) 0.3588(8) 1.1049(11) 0.065(5) Uani 1 1 d .
H29 H 0.3195 0.3522 1.0896 0.078 Uiso 1 1 calc R
C30 C 0.4419(12) 0.4171(9) 1.0891(11) 0.061(4) Uani 1 1 d .
H30 H 0.4020 0.4504 1.0608 0.073 Uiso 1 1 calc R
C31 C 0.5524(11) 0.4288(8) 1.1143(10) 0.048(4) Uani 1 1 d .
C32 C 0.9499(13) 0.5546(8) 1.0310(10) 0.047(4) Uani 1 1 d .
H32 H 1.0249 0.5529 1.0326 0.057 Uiso 1 1 calc R
C33 C 0.8983(12) 0.6071(7) 0.9793(10) 0.044(4) Uani 1 1 d .
C34 C 0.9652(13) 0.6494(7) 0.9318(10) 0.050(4) Uani 1 1 d .
H34 H 1.0392 0.6417 0.9343 0.060 Uiso 1 1 calc R
C35 C 0.9274(13) 0.6989(8) 0.8844(11) 0.055(4) Uani 1 1 d .
H35 H 0.9742 0.7277 0.8578 0.066 Uiso 1 1 calc R
C36 C 0.8164(14) 0.7080(8) 0.8745(12) 0.063(4) Uani 1 1 d .
H36 H 0.7890 0.7429 0.8405 0.076 Uiso 1 1 calc R
C37 C 0.7465(13) 0.6661(8) 0.9144(12) 0.059(4) Uani 1 1 d .
H37 H 0.6725 0.6730 0.9073 0.071 Uiso 1 1 calc R
C38 C 0.7852(13) 0.6142(7) 0.9645(11) 0.046(4) Uani 1 1 d .
C39 C 0.7604(12) 0.3798(8) 0.9423(11) 0.048(4) Uani 1 1 d .
C40 C 0.8021(12) 0.2670(8) 1.0204(11) 0.048(4) Uani 1 1 d .
C41 C 0.7693(11) 0.3362(7) 0.7781(10) 0.040(3) Uani 1 1 d .
C42 C 1.0144(13) 0.3529(8) 0.9129(10) 0.054(4) Uani 1 1 d .
H42 H 0.9835 0.3937 0.9223 0.065 Uiso 1 1 calc R
C43 C 1.1221(13) 0.3478(9) 0.9186(11) 0.057(4) Uani 1 1 d .
H43 H 1.1645 0.3840 0.9341 0.069 Uiso 1 1 calc R
C44 C 1.1665(11) 0.2922(8) 0.9025(10) 0.048(4) Uani 1 1 d .
H44 H 1.2413 0.2883 0.9075 0.058 Uiso 1 1 calc R
C45 C 1.1095(13) 0.2428(9) 0.8801(11) 0.059(4) Uani 1 1 d .
H45 H 1.1440 0.2038 0.8666 0.071 Uiso 1 1 calc R
C46 C 0.9950(12) 0.2447(8) 0.8746(10) 0.047(4) Uani 1 1 d .
C47 C 0.7276(12) 0.1687(7) 0.8355(10) 0.045(4) Uani 1 1 d .
C48 C 0.7249(13) 0.1073(7) 0.8052(11) 0.055(4) Uani 1 1 d .
H48 H 0.7894 0.0865 0.7933 0.065 Uiso 1 1 calc R
C49 C 0.6328(14) 0.0749(9) 0.7914(12) 0.069(5) Uani 1 1 d .
H49 H 0.6355 0.0332 0.7667 0.082 Uiso 1 1 calc R
C50 C 0.5342(15) 0.0991(9) 0.8112(12) 0.065(5) Uani 1 1 d .
H50 H 0.4717 0.0742 0.8043 0.078 Uiso 1 1 calc R
C51 C 0.5327(14) 0.1675(8) 0.8443(11) 0.053(4) Uani 1 1 d .
C52 C 0.4395(14) 0.1996(9) 0.8702(12) 0.061(5) Uani 1 1 d .
H52 H 0.3723 0.1796 0.8622 0.073 Uiso 1 1 calc R
C53 C 0.4487(14) 0.2601(9) 0.9072(12) 0.066(5) Uani 1 1 d .
H53 H 0.3883 0.2803 0.9289 0.079 Uiso 1 1 calc R
C54 C 0.6315(12) 0.2011(8) 0.8564(10) 0.047(4) Uani 1 1 d .
C55 C 0.5499(11) 0.2928(9) 0.9130(10) 0.050(4) Uani 1 1 d .
H55 H 0.5534 0.3359 0.9330 0.060 Uiso 1 1 calc R
C56 C 0.9665(10) 0.4488(6) 0.6538(9) 0.052(3) Uani 1 1 d .
H56 H 0.9580 0.4260 0.7104 0.063 Uiso 1 1 calc R
C57 C 0.9153(10) 0.5149(6) 0.6600(9) 0.054(3) Uani 1 1 d .
H57 H 0.9324 0.5394 0.6064 0.064 Uiso 1 1 calc R
C58 C 0.9655(12) 0.5519(9) 0.7402(10) 0.059(4) Uani 1 1 d .
H58A H 0.9323 0.5949 0.7432 0.071 Uiso 1 1 calc R
H58B H 0.9501 0.5284 0.7943 0.071 Uiso 1 1 calc R
C59 C 1.0812(11) 0.5597(8) 0.7364(11) 0.070(4) Uani 1 1 d .
H59A H 1.1093 0.5807 0.7907 0.084 Uiso 1 1 calc R
H59B H 1.0964 0.5880 0.6867 0.084 Uiso 1 1 calc R
C60 C 1.1392(12) 0.4929(7) 0.7252(10) 0.067(4) Uani 1 1 d .
H60A H 1.1321 0.4662 0.7780 0.081 Uiso 1 1 calc R
H60B H 1.2153 0.5000 0.7171 0.081 Uiso 1 1 calc R
C61 C 1.0859(12) 0.4576(8) 0.6418(12) 0.058(4) Uani 1 1 d .
H61A H 1.0965 0.4834 0.5888 0.070 Uiso 1 1 calc R
H61B H 1.1195 0.4152 0.6344 0.070 Uiso 1 1 calc R
C62 C 0.9519(12) 0.3678(7) 0.5352(10) 0.045(4) Uani 1 1 d .
H62 H 1.0269 0.3662 0.5393 0.054 Uiso 1 1 calc R
C63 C 0.8979(12) 0.3214(7) 0.4767(10) 0.047(4) Uani 1 1 d .
C64 C 0.9633(13) 0.2773(7) 0.4325(11) 0.052(4) Uani 1 1 d .
H64 H 1.0375 0.2779 0.4448 0.062 Uiso 1 1 calc R
C65 C 0.9183(15) 0.2315(8) 0.3691(12) 0.060(5) Uani 1 1 d .
H65 H 0.9614 0.2034 0.3376 0.072 Uiso 1 1 calc R
C66 C 0.8067(14) 0.2313(8) 0.3572(13) 0.067(5) Uani 1 1 d .
H66 H 0.7748 0.2034 0.3146 0.080 Uiso 1 1 calc R
C67 C 0.7405(14) 0.2708(8) 0.4059(12) 0.061(5) Uani 1 1 d .
H67 H 0.6660 0.2680 0.3966 0.073 Uiso 1 1 calc R
C68 C 0.7855(13) 0.3153(7) 0.4697(11) 0.048(4) Uani 1 1 d .
C69 C 0.7335(13) 0.5487(9) 0.6811(10) 0.056(4) Uani 1 1 d .
H69 H 0.7639 0.5819 0.7166 0.068 Uiso 1 1 calc R
C70 C 0.6150(13) 0.5533(9) 0.6594(11) 0.057(4) Uani 1 1 d .
C71 C 0.5650(15) 0.6121(10) 0.6832(12) 0.070(5) Uani 1 1 d .
H71 H 0.6075 0.6444 0.7112 0.084 Uiso 1 1 calc R
C72 C 0.4601(15) 0.6242(10) 0.6679(12) 0.076(5) Uani 1 1 d .
H72 H 0.4276 0.6637 0.6820 0.091 Uiso 1 1 calc R
C73 C 0.4045(13) 0.5720(9) 0.6288(11) 0.067(5) Uani 1 1 d .
H73 H 0.3307 0.5776 0.6174 0.080 Uiso 1 1 calc R
C74 C 0.4479(12) 0.5120(9) 0.6048(11) 0.060(4) Uani 1 1 d .
H74 H 0.4037 0.4789 0.5809 0.072 Uiso 1 1 calc R
C75 C 0.5589(12) 0.5025(9) 0.6172(11) 0.053(4) Uani 1 1 d .
C76 C 0.389(3) 0.303(2) 0.407(2) 0.093(13) Uani 0.50 1 d P
H76A H 0.4294 0.2924 0.3562 0.139 Uiso 0.50 1 calc PR
H76B H 0.3196 0.2826 0.4017 0.139 Uiso 0.50 1 calc PR
H76C H 0.4277 0.2874 0.4603 0.139 Uiso 0.50 1 calc PR
C77 C 0.459(3) 0.422(2) 0.388(2) 0.092(13) Uani 0.50 1 d P
H77A H 0.5293 0.4060 0.4048 0.138 Uiso 0.50 1 calc PR
H77B H 0.4472 0.4633 0.4175 0.138 Uiso 0.50 1 calc PR
H77C H 0.4532 0.4292 0.3243 0.138 Uiso 0.50 1 calc PR
C78 C 0.279(4) 0.389(2) 0.442(2) 0.081(12) Uani 0.50 1 d P
H78 H 0.2345 0.3554 0.4612 0.097 Uiso 0.50 1 calc PR
C79 C 0.4231(18) 0.4988(11) 0.8766(14) 0.108(8) Uani 1 1 d .
H79A H 0.3748 0.4621 0.8781 0.162 Uiso 1 1 calc R
H79B H 0.4899 0.4880 0.9084 0.162 Uiso 1 1 calc R
H79C H 0.4368 0.5090 0.8158 0.162 Uiso 1 1 calc R
C80 C 0.4325(16) 0.6196(12) 0.9248(14) 0.109(8) Uani 1 1 d .
H80A H 0.4437 0.6354 0.8658 0.163 Uiso 1 1 calc R
H80B H 0.5010 0.6133 0.9563 0.163 Uiso 1 1 calc R
H80C H 0.3909 0.6510 0.9559 0.163 Uiso 1 1 calc R
C81 C 0.2737(16) 0.5572(13) 0.9529(13) 0.090(6) Uani 1 1 d .
H81 H 0.2475 0.5962 0.9757 0.107 Uiso 1 1 calc R
C82 C 0.9196(12) 0.1900(7) 0.8465(10) 0.042(4) Uani 1 1 d .

loop_
_atom_site_aniso_label
_atom_site_aniso_U_11
_atom_site_aniso_U_22
_atom_site_aniso_U_33
_atom_site_aniso_U_23
_atom_site_aniso_U_13
_atom_site_aniso_U_12
Fe1 0.0323(11) 0.0386(12) 0.0459(12) -0.0003(9) 0.0005(9) 0.0002(9)
Fe2 0.0353(11) 0.0366(11) 0.0453(12) -0.0010(10) 0.0022(9) 0.0018(9)
Mn1 0.0370(12) 0.0332(12) 0.0529(14) -0.0003(11) 0.0008(10) 0.0008(10)
Mn2 0.0358(12) 0.0390(13) 0.0521(14) 0.0024(11) 0.0017(10) 0.0009(10)
O1 0.054(7) 0.063(7) 0.069(7) 0.004(6) 0.000(5) -0.021(6)
O2 0.039(6) 0.042(6) 0.060(6) 0.009(5) 0.002(5) -0.004(5)
O3 0.031(5) 0.042(6) 0.069(7) -0.003(5) 0.006(4) -0.002(4)
O4 0.059(7) 0.031(5) 0.080(8) 0.000(5) 0.003(5) 0.016(5)
O5 0.047(6) 0.056(7) 0.066(7) 0.002(6) 0.006(5) 0.002(5)
O6 0.043(6) 0.050(6) 0.062(7) 0.003(5) 0.004(5) -0.008(5)
O7 0.11(2) 0.12(2) 0.079(16) -0.040(16) -0.042(14) 0.059(18)
O8 0.098(10) 0.123(12) 0.107(10) 0.009(9) 0.004(8) -0.039(9)
N1 0.039(7) 0.054(8) 0.058(8) -0.008(7) 0.007(6) 0.004(6)
N2 0.053(7) 0.047(8) 0.064(8) 0.009(7) -0.002(6) -0.009(6)
N3 0.068(10) 0.083(10) 0.044(9) 0.001(8) 0.011(7) -0.019(8)
N4 0.030(7) 0.051(8) 0.051(8) -0.004(6) -0.001(5) -0.004(6)
N5 0.034(7) 0.037(6) 0.050(8) -0.009(6) 0.001(5) 0.001(5)
N6 0.028(6) 0.050(8) 0.049(8) -0.006(6) -0.002(5) 0.004(6)
N7 0.036(6) 0.042(6) 0.059(7) 0.002(6) 0.000(5) 0.004(5)
N8 0.040(6) 0.041(6) 0.051(7) 0.002(6) 0.000(5) 0.004(6)
N9 0.052(7) 0.043(8) 0.059(8) -0.005(6) -0.001(6) 0.006(6)
N10 0.080(11) 0.065(9) 0.062(10) 0.012(8) -0.007(8) 0.016(8)
N11 0.048(8) 0.050(8) 0.053(8) 0.003(6) 0.000(6) 0.005(6)
N12 0.036(7) 0.046(7) 0.048(7) 0.005(6) 0.003(5) 0.001(6)
N13 0.036(7) 0.034(6) 0.054(8) 0.004(6) 0.003(5) 0.005(6)
N14 0.042(7) 0.045(8) 0.047(7) 0.002(6) 0.003(5) -0.007(6)
N15 0.041(6) 0.042(7) 0.049(7) -0.005(6) -0.004(5) -0.001(5)
N16 0.049(7) 0.043(7) 0.057(7) -0.009(6) 0.002(5) 0.010(6)
N17 0.085(13) 0.122(16) 0.073(11) -0.015(12) 0.009(9) -0.030(12)
N18 0.08(2) 0.09(2) 0.033(14) 0.008(15) -0.007(13) 0.05(2)
C1 0.034(8) 0.042(8) 0.052(10) -0.002(8) 0.002(7) 0.001(7)
C2 0.041(8) 0.048(9) 0.050(9) 0.003(8) -0.005(6) 0.003(7)
C3 0.035(8) 0.058(10) 0.050(10) -0.002(8) 0.005(7) -0.004(7)
C4 0.049(10) 0.062(11) 0.061(11) -0.003(9) 0.003(8) 0.007(9)
C5 0.051(10) 0.091(14) 0.067(12) -0.015(10) 0.003(8) 0.026(10)
C6 0.019(7) 0.073(10) 0.055(9) -0.013(8) 0.012(6) -0.001(7)
C7 0.032(8) 0.068(10) 0.062(10) -0.022(8) 0.016(7) -0.008(8)
C8 0.040(8) 0.047(9) 0.051(9) -0.014(7) 0.006(7) -0.010(7)
C9 0.041(9) 0.046(10) 0.055(10) -0.011(8) 0.004(7) -0.004(8)
C10 0.041(9) 0.043(9) 0.048(9) -0.007(7) -0.002(6) 0.000(7)
C11 0.053(10) 0.052(10) 0.066(11) -0.005(8) -0.006(8) -0.002(8)
C12 0.068(11) 0.047(9) 0.074(11) 0.001(9) -0.005(8) 0.031(9)
C13 0.059(10) 0.065(11) 0.072(12) -0.008(9) -0.007(8) 0.018(9)
C14 0.047(9) 0.066(10) 0.061(10) -0.009(9) -0.004(7) 0.019(8)
C15 0.042(9) 0.079(12) 0.063(10) -0.008(9) -0.010(7) 0.015(8)
C16 0.044(9) 0.076(11) 0.055(10) -0.007(8) -0.002(7) 0.004(8)
C17 0.044(9) 0.062(10) 0.055(10) 0.000(9) -0.002(7) -0.001(8)
C18 0.043(9) 0.057(10) 0.050(9) -0.010(8) -0.006(7) 0.008(8)
C19 0.041(7) 0.052(8) 0.062(9) 0.005(7) 0.002(6) 0.003(6)
C20 0.041(7) 0.053(8) 0.061(8) 0.002(6) -0.003(6) 0.001(6)
C21 0.045(8) 0.061(9) 0.066(10) 0.016(8) -0.006(7) -0.003(7)
C22 0.056(9) 0.077(11) 0.077(11) 0.008(8) -0.012(8) -0.001(8)
C23 0.050(9) 0.071(10) 0.086(11) 0.009(9) -0.005(8) 0.004(8)
C24 0.041(8) 0.055(10) 0.073(11) 0.009(9) -0.003(7) -0.003(7)
C25 0.048(9) 0.051(9) 0.049(9) 0.006(8) 0.005(7) -0.001(8)
C26 0.048(9) 0.046(9) 0.055(10) -0.010(8) 0.010(7) -0.004(8)
C27 0.055(11) 0.067(12) 0.070(11) 0.002(9) 0.003(8) -0.005(9)
C28 0.056(10) 0.069(11) 0.075(11) -0.002(8) 0.003(8) -0.014(8)
C29 0.043(9) 0.071(11) 0.081(11) -0.009(9) 0.003(7) -0.022(8)
C30 0.047(9) 0.067(11) 0.069(10) -0.007(9) 0.000(7) -0.010(8)
C31 0.039(8) 0.049(9) 0.057(10) -0.010(8) 0.011(7) -0.001(8)
C32 0.042(8) 0.047(8) 0.053(8) -0.002(8) 0.000(7) 0.004(7)
C33 0.044(9) 0.035(8) 0.053(9) -0.007(7) 0.002(7) 0.000(7)
C34 0.052(10) 0.042(9) 0.057(10) 0.000(8) -0.001(8) 0.002(8)
C35 0.059(10) 0.045(9) 0.062(10) 0.015(7) 0.008(7) -0.010(8)
C36 0.069(11) 0.040(8) 0.079(11) 0.016(8) -0.010(8) -0.007(8)
C37 0.047(9) 0.051(10) 0.079(12) 0.019(8) -0.004(8) 0.002(7)
C38 0.046(9) 0.041(9) 0.052(9) 0.003(7) 0.004(7) -0.001(7)
C39 0.044(9) 0.044(9) 0.055(9) 0.009(8) 0.004(7) 0.003(7)
C40 0.042(9) 0.048(9) 0.053(10) -0.004(8) 0.005(7) 0.011(7)
C41 0.035(8) 0.039(8) 0.048(9) 0.001(7) 0.002(7) 0.000(7)
C42 0.050(10) 0.055(10) 0.057(10) 0.004(8) -0.001(7) -0.011(8)
C43 0.043(9) 0.064(10) 0.064(10) 0.002(8) -0.004(7) -0.009(8)
C44 0.028(7) 0.060(9) 0.058(9) 0.002(8) 0.005(6) -0.003(7)
C45 0.048(10) 0.070(11) 0.060(10) 0.011(8) 0.002(8) 0.006(9)
C46 0.042(9) 0.049(9) 0.049(9) 0.000(8) -0.004(7) 0.005(7)
C47 0.050(9) 0.036(8) 0.047(9) 0.002(7) 0.001(7) -0.001(7)
C48 0.059(10) 0.038(8) 0.067(10) -0.001(7) -0.003(8) -0.005(7)
C49 0.076(12) 0.052(10) 0.077(12) -0.002(9) -0.004(9) 0.003(9)
C50 0.068(12) 0.062(10) 0.065(11) 0.001(8) 0.006(9) -0.017(9)
C51 0.053(10) 0.050(9) 0.057(10) 0.002(7) 0.008(7) -0.016(8)
C52 0.053(10) 0.067(10) 0.063(10) -0.006(8) 0.008(8) -0.011(8)
C53 0.051(10) 0.075(12) 0.073(12) 0.004(10) 0.017(8) 0.005(9)
C54 0.049(9) 0.043(9) 0.047(9) 0.004(7) 0.002(7) -0.008(7)
C55 0.041(9) 0.057(9) 0.053(9) -0.006(8) 0.010(7) -0.001(8)
C56 0.046(7) 0.049(8) 0.061(9) 0.001(6) -0.002(6) -0.001(6)
C57 0.046(8) 0.049(8) 0.064(9) -0.001(6) -0.006(6) -0.007(6)
C58 0.056(10) 0.058(9) 0.063(10) -0.006(8) -0.006(7) -0.004(7)
C59 0.056(9) 0.067(9) 0.084(11) -0.008(9) -0.025(8) -0.012(8)
C60 0.055(9) 0.059(9) 0.087(11) 0.008(8) -0.014(7) -0.011(7)
C61 0.050(9) 0.051(10) 0.074(11) 0.005(9) -0.001(8) -0.003(8)
C62 0.039(8) 0.044(8) 0.051(8) 0.006(7) -0.002(6) 0.001(7)
C63 0.050(10) 0.038(8) 0.053(10) 0.007(7) 0.009(7) 0.003(7)
C64 0.051(10) 0.039(9) 0.064(10) 0.000(8) 0.000(8) 0.012(8)
C65 0.065(11) 0.039(9) 0.078(12) -0.009(8) 0.011(8) 0.001(8)
C66 0.063(11) 0.052(10) 0.084(12) -0.014(8) -0.001(8) -0.005(8)
C67 0.050(9) 0.047(10) 0.085(12) -0.013(8) -0.003(8) 0.001(8)
C68 0.051(10) 0.032(8) 0.061(10) 0.004(7) 0.003(8) 0.000(7)
C69 0.058(11) 0.054(10) 0.057(10) 0.004(9) -0.001(8) 0.003(8)
C70 0.049(10) 0.058(10) 0.064(11) 0.002(9) 0.014(8) 0.018(9)
C71 0.066(12) 0.069(12) 0.076(12) 0.002(10) 0.001(9) 0.005(10)
C72 0.070(12) 0.078(12) 0.079(12) 0.003(10) 0.007(9) 0.022(10)
C73 0.046(9) 0.083(12) 0.072(11) 0.005(9) 0.000(7) 0.020(9)
C74 0.044(9) 0.070(11) 0.065(10) 0.005(9) 0.006(7) 0.009(8)
C75 0.041(9) 0.055(10) 0.063(10) 0.004(9) 0.005(7) 0.013(8)
C76 0.12(3) 0.11(3) 0.051(19) 0.027(19) 0.007(19) 0.04(3)
C77 0.12(3) 0.10(3) 0.06(2) 0.01(2) 0.00(2) 0.04(3)
C78 0.09(3) 0.10(3) 0.048(19) -0.006(18) -0.038(19) 0.01(2)
C79 0.136(19) 0.113(18) 0.074(13) -0.021(12) 0.009(13) 0.020(15)
C80 0.085(14) 0.137(18) 0.105(17) -0.032(14) 0.010(11) -0.038(13)
C81 0.066(12) 0.126(17) 0.076(12) -0.026(12) -0.004(9) -0.009(12)
C82 0.048(9) 0.036(8) 0.041(8) 0.001(7) -0.001(7) 0.001(7)

loop_
_atom_type_symbol
_atom_type_description
_atom_type_scat_dispersion_real
_atom_type_scat_dispersion_imag
_atom_type_scat_source
C C 0.0033 0.0016 'International Tables Vol C Tables 4.2.6.8 and 6.1.1.4'
H H 0.0000 0.0000 'International Tables Vol C Tables 4.2.6.8 and 6.1.1.4'
O O 0.0106 0.0060 'International Tables Vol C Tables 4.2.6.8 and 6.1.1.4'
N N 0.0061 0.0033 'International Tables Vol C Tables 4.2.6.8 and 6.1.1.4'
Mn Mn 0.3368 0.7283 'International Tables Vol C Tables 4.2.6.8 and 6.1.1.4'
Fe Fe 0.3463 0.8444 'International Tables Vol C Tables 4.2.6.8 and 6.1.1.4'

loop_
_geom_angle_atom_site_label_1
_geom_angle_atom_site_label_2
_geom_angle_atom_site_label_3
_geom_angle
_geom_angle_site_symmetry_1
_geom_angle_site_symmetry_3
N5 Fe1 C2 177.9(6) . .
N5 Fe1 N4 83.5(5) . .
C2 Fe1 N4 97.7(6) . .
N5 Fe1 N6 82.9(5) . .
C2 Fe1 N6 95.9(6) . .
N4 Fe1 N6 166.1(6) . .
N5 Fe1 C1 93.3(6) . .
C2 Fe1 C1 85.0(6) . .
N4 Fe1 C1 91.0(5) . .
N6 Fe1 C1 92.7(5) . .
N5 Fe1 C3 94.7(6) . .
C2 Fe1 C3 87.0(6) . .
N4 Fe1 C3 89.1(6) . .
N6 Fe1 C3 89.1(5) . .
C1 Fe1 C3 172.0(6) . .
N13 Fe2 C39 178.4(6) . .
N13 Fe2 C40 93.6(6) . .
C39 Fe2 C40 84.9(6) . .
N13 Fe2 C41 96.7(6) . .
C39 Fe2 C41 84.9(6) . .
C40 Fe2 C41 169.7(6) . .
N13 Fe2 N12 83.7(5) . .
C39 Fe2 N12 95.9(6) . .
C40 Fe2 N12 88.4(6) . .
C41 Fe2 N12 91.6(5) . .
N13 Fe2 N14 82.1(5) . .
C39 Fe2 N14 98.3(6) . .
C40 Fe2 N14 90.1(6) . .
C41 Fe2 N14 92.3(5) . .
N12 Fe2 N14 165.6(5) . .
O3 Mn1 O2 94.6(4) . .
O3 Mn1 N8 172.0(5) . .
O2 Mn1 N8 92.7(5) . .
O3 Mn1 N7 91.0(5) . .
O2 Mn1 N7 174.4(4) . .
N8 Mn1 N7 81.6(5) . .
O3 Mn1 N9 90.6(4) . .
O2 Mn1 N9 92.4(4) . .
N8 Mn1 N9 85.8(5) . .
N7 Mn1 N9 87.2(5) . .
O3 Mn1 N1 93.9(4) . .
O2 Mn1 N1 91.3(5) . .
N8 Mn1 N1 89.3(5) . .
N7 Mn1 N1 88.6(5) . .
N9 Mn1 N1 174.0(5) . .
O6 Mn2 O5 94.1(5) . .
O6 Mn2 N15 92.8(5) . .
O5 Mn2 N15 173.0(5) . .
O6 Mn2 N16 173.9(5) . .
O5 Mn2 N16 91.5(5) . .
N15 Mn2 N16 81.6(5) . .
O6 Mn2 N2 92.9(5) . 1_554
O5 Mn2 N2 91.5(5) . 1_554
N15 Mn2 N2 87.1(5) . 1_554
N16 Mn2 N2 84.3(5) . 1_554
O6 Mn2 N11 91.4(5) . .
O5 Mn2 N11 94.6(5) . .
N15 Mn2 N11 86.3(5) . .
N16 Mn2 N11 90.7(5) . .
N2 Mn2 N11 172.2(5) 1_554 .
C38 O2 Mn1 130.1(9) . .
C31 O3 Mn1 125.9(9) . .
C75 O5 Mn2 130.3(11) . .
C68 O6 Mn2 127.6(10) . .
C1 N1 Mn1 163.1(13) . .
C2 N2 Mn2 148.3(13) . 1_556
C17 N4 C18 116.4(14) . .
C17 N4 Fe1 131.0(12) . .
C18 N4 Fe1 112.5(10) . .
C9 N5 C10 125.0(13) . .
C9 N5 Fe1 118.2(10) . .
C10 N5 Fe1 116.6(9) . .
C4 N6 C8 118.6(13) . .
C4 N6 Fe1 128.3(12) . .
C8 N6 Fe1 113.0(10) . .
C25 N7 C20 122.5(13) . .
C25 N7 Mn1 126.0(11) . .
C20 N7 Mn1 111.4(9) . .
C32 N8 C19 122.9(11) . .
C32 N8 Mn1 124.6(10) . .
C19 N8 Mn1 112.5(9) . .
C39 N9 Mn1 151.9(13) . .
C41 N11 Mn2 171.4(13) . .
C55 N12 C54 118.6(14) . .
C55 N12 Fe2 130.9(11) . .
C54 N12 Fe2 110.5(10) . .
C82 N13 C47 125.1(12) . .
C82 N13 Fe2 118.8(10) . .
C47 N13 Fe2 116.0(9) . .
C46 N14 C42 117.0(13) . .
C46 N14 Fe2 112.7(10) . .
C42 N14 Fe2 130.2(11) . .
C62 N15 C56 122.7(12) . .
C62 N15 Mn2 124.7(10) . .
C56 N15 Mn2 111.7(9) . .
C69 N16 C57 121.3(13) . .
C69 N16 Mn2 123.5(12) . .
C57 N16 Mn2 113.9(8) . .
C81 N17 C79 125(2) . .
C81 N17 C80 115(2) . .
C79 N17 C80 119.9(17) . .
C78 N18 C76 110(4) . .
C78 N18 C77 126(3) . .
C76 N18 C77 124(3) . .
N1 C1 Fe1 176.0(13) . .
N2 C2 Fe1 177.6(15) . .
N3 C3 Fe1 179.6(16) . .
N6 C4 C5 114.7(16) . .
N6 C4 H4 122.6 . .
C5 C4 H4 122.6 . .
C6 C5 C4 126.7(17) . .
C6 C5 H5 116.7 . .
C4 C5 H5 116.7 . .
C5 C6 C7 114.6(15) . .
C5 C6 H6 122.7 . .
C7 C6 H6 122.7 . .
C6 C7 C8 124.2(17) . .
C6 C7 H7 117.9 . .
C8 C7 H7 117.9 . .
N6 C8 C7 121.0(16) . .
N6 C8 C9 114.6(13) . .
C7 C8 C9 124.3(15) . .
O1 C9 N5 126.4(15) . .
O1 C9 C8 122.6(14) . .
N5 C9 C8 111.0(13) . .
C11 C10 N5 129.2(15) . .
C11 C10 C18 119.5(15) . .
N5 C10 C18 111.2(13) . .
C10 C11 C12 117.4(16) . .
C10 C11 H11 121.3 . .
C12 C11 H11 121.3 . .
C13 C12 C11 122.2(15) . .
C13 C12 H12 118.9 . .
C11 C12 H12 118.9 . .
C12 C13 C14 122.6(17) . .
C12 C13 H13 118.7 . .
C14 C13 H13 118.7 . .
C13 C14 C15 128.1(17) . .
C13 C14 C18 116.6(18) . .
C15 C14 C18 115.1(16) . .
C16 C15 C14 121.1(16) . .
C16 C15 H15 119.5 . .
C14 C15 H15 119.5 . .
C15 C16 C17 118.7(17) . .
C15 C16 H16 120.7 . .
C17 C16 H16 120.7 . .
N4 C17 C16 125.9(17) . .
N4 C17 H17 117.0 . .
C16 C17 H17 117.0 . .
N4 C18 C14 122.6(15) . .
N4 C18 C10 116.0(13) . .
C14 C18 C10 121.5(16) . .
N8 C19 C20 106.2(10) . .
N8 C19 C24 115.0(12) . .
C20 C19 C24 112.0(12) . .
N8 C19 H19 107.8 . .
C20 C19 H19 107.8 . .
C24 C19 H19 107.8 . .
N7 C20 C21 115.1(11) . .
N7 C20 C19 105.3(10) . .
C21 C20 C19 109.8(12) . .
N7 C20 H20 108.8 . .
C21 C20 H20 108.8 . .
C19 C20 H20 108.8 . .
C20 C21 C22 109.2(12) . .
C20 C21 H21A 109.8 . .
C22 C21 H21A 109.8 . .
C20 C21 H21B 109.8 . .
C22 C21 H21B 109.8 . .
H21A C21 H21B 108.3 . .
C23 C22 C21 110.5(13) . .
C23 C22 H22A 109.5 . .
C21 C22 H22A 109.5 . .
C23 C22 H22B 109.5 . .
C21 C22 H22B 109.5 . .
H22A C22 H22B 108.1 . .
C22 C23 C24 109.5(13) . .
C22 C23 H23A 109.8 . .
C24 C23 H23A 109.8 . .
C22 C23 H23B 109.8 . .
C24 C23 H23B 109.8 . .
H23A C23 H23B 108.2 . .
C19 C24 C23 109.2(12) . .
C19 C24 H24A 109.8 . .
C23 C24 H24A 109.8 . .
C19 C24 H24B 109.8 . .
C23 C24 H24B 109.8 . .
H24A C24 H24B 108.3 . .
N7 C25 C26 123.5(15) . .
N7 C25 H25 118.2 . .
C26 C25 H25 118.2 . .
C25 C26 C27 119.0(15) . .
C25 C26 C31 125.4(14) . .
C27 C26 C31 115.6(14) . .
C28 C27 C26 120.2(18) . .
C28 C27 H27 119.9 . .
C26 C27 H27 119.9 . .
C27 C28 C29 124.8(17) . .
C27 C28 H28 117.6 . .
C29 C28 H28 117.6 . .
C30 C29 C28 116.9(15) . .
C30 C29 H29 121.5 . .
C28 C29 H29 121.5 . .
C29 C30 C31 122.5(17) . .
C29 C30 H30 118.8 . .
C31 C30 H30 118.8 . .
O3 C31 C30 118.9(15) . .
O3 C31 C26 121.2(13) . .
C30 C31 C26 119.9(15) . .
N8 C32 C33 125.9(14) . .
N8 C32 H32 117.0 . .
C33 C32 H32 117.0 . .
C34 C33 C38 117.4(14) . .
C34 C33 C32 117.7(14) . .
C38 C33 C32 124.4(14) . .
C35 C34 C33 122.8(16) . .
C35 C34 H34 118.6 . .
C33 C34 H34 118.6 . .
C34 C35 C36 119.1(15) . .
C34 C35 H35 120.5 . .
C36 C35 H35 120.5 . .
C37 C36 C35 120.9(16) . .
C37 C36 H36 119.5 . .
C35 C36 H36 119.5 . .
C38 C37 C36 120.5(16) . .
C38 C37 H37 119.8 . .
C36 C37 H37 119.8 . .
O2 C38 C37 119.0(15) . .
O2 C38 C33 121.9(14) . .
C37 C38 C33 118.8(15) . .
N9 C39 Fe2 178.3(14) . .
N10 C40 Fe2 178.2(15) . .
N11 C41 Fe2 177.9(14) . .
C43 C42 N14 122.7(17) . .
C43 C42 H42 118.6 . .
N14 C42 H42 118.6 . .
C44 C43 C42 119.5(17) . .
C44 C43 H43 120.2 . .
C42 C43 H43 120.2 . .
C45 C44 C43 120.8(16) . .
C45 C44 H44 119.6 . .
C43 C44 H44 119.6 . .
C44 C45 C46 122.5(17) . .
C44 C45 H45 118.8 . .
C46 C45 H45 118.8 . .
N14 C46 C45 117.3(15) . .
N14 C46 C82 115.6(13) . .
C45 C46 C82 127.1(15) . .
C48 C47 N13 128.1(15) . .
C48 C47 C54 120.6(15) . .
N13 C47 C54 111.3(12) . .
C49 C48 C47 121.8(17) . .
C49 C48 H48 119.1 . .
C47 C48 H48 119.1 . .
C48 C49 C50 124.0(17) . .
C48 C49 H49 118.0 . .
C50 C49 H49 118.0 . .
C49 C50 C51 116.2(16) . .
C49 C50 H50 121.9 . .
C51 C50 H50 121.9 . .
C52 C51 C54 117.5(15) . .
C52 C51 C50 123.9(16) . .
C54 C51 C50 118.4(15) . .
C53 C52 C51 119.0(16) . .
C53 C52 H52 120.5 . .
C51 C52 H52 120.5 . .
C52 C53 C55 120.6(16) . .
C52 C53 H53 119.7 . .
C55 C53 H53 119.7 . .
N12 C54 C51 122.6(14) . .
N12 C54 C47 118.5(13) . .
C51 C54 C47 118.9(14) . .
N12 C55 C53 121.4(16) . .
N12 C55 H55 119.3 . .
C53 C55 H55 119.3 . .
N15 C56 C57 108.2(11) . .
N15 C56 C61 115.6(11) . .
C57 C56 C61 108.8(12) . .
N15 C56 H56 108.0 . .
C57 C56 H56 108.0 . .
C61 C56 H56 108.0 . .
N16 C57 C56 107.0(10) . .
N16 C57 C58 117.5(12) . .
C56 C57 C58 109.8(12) . .
N16 C57 H57 107.4 . .
C56 C57 H57 107.4 . .
C58 C57 H57 107.4 . .
C59 C58 C57 112.8(13) . .
C59 C58 H58A 109.0 . .
C57 C58 H58A 109.0 . .
C59 C58 H58B 109.0 . .
C57 C58 H58B 109.0 . .
H58A C58 H58B 107.8 . .
C58 C59 C60 111.9(13) . .
C58 C59 H59A 109.2 . .
C60 C59 H59A 109.2 . .
C58 C59 H59B 109.2 . .
C60 C59 H59B 109.2 . .
H59A C59 H59B 107.9 . .
C59 C60 C61 108.2(12) . .
C59 C60 H60A 110.1 . .
C61 C60 H60A 110.1 . .
C59 C60 H60B 110.1 . .
C61 C60 H60B 110.1 . .
H60A C60 H60B 108.4 . .
C56 C61 C60 109.7(12) . .
C56 C61 H61A 109.7 . .
C60 C61 H61A 109.7 . .
C56 C61 H61B 109.7 . .
C60 C61 H61B 109.7 . .
H61A C61 H61B 108.2 . .
N15 C62 C63 126.3(14) . .
N15 C62 H62 116.8 . .
C63 C62 H62 116.8 . .
C68 C63 C64 120.5(15) . .
C68 C63 C62 122.5(14) . .
C64 C63 C62 116.8(15) . .
C63 C64 C65 121.4(16) . .
C63 C64 H64 119.3 . .
C65 C64 H64 119.3 . .
C66 C65 C64 116.2(16) . .
C66 C65 H65 121.9 . .
C64 C65 H65 121.9 . .
C67 C66 C65 123.0(17) . .
C67 C66 H66 118.5 . .
C65 C66 H66 118.5 . .
C66 C67 C68 120.5(16) . .
C66 C67 H67 119.8 . .
C68 C67 H67 119.8 . .
O6 C68 C63 125.3(15) . .
O6 C68 C67 116.8(15) . .
C63 C68 C67 117.7(15) . .
N16 C69 C70 127.0(16) . .
N16 C69 H69 116.5 . .
C70 C69 H69 116.5 . .
C75 C70 C71 122.6(16) . .
C75 C70 C69 121.3(14) . .
C71 C70 C69 116.1(17) . .
C72 C71 C70 124(2) . .
C72 C71 H71 118.2 . .
C70 C71 H71 118.2 . .
C71 C72 C73 113.1(18) . .
C71 C72 H72 123.5 . .
C73 C72 H72 123.5 . .
C72 C73 C74 126.6(16) . .
C72 C73 H73 116.7 . .
C74 C73 H73 116.7 . .
C73 C74 C75 118.7(17) . .
C73 C74 H74 120.6 . .
C75 C74 H74 120.6 . .
O5 C75 C70 124.5(14) . .
O5 C75 C74 120.2(17) . .
C70 C75 C74 115.2(15) . .
N18 C76 H76A 109.5 . .
N18 C76 H76B 109.5 . .
H76A C76 H76B 109.5 . .
N18 C76 H76C 109.5 . .
H76A C76 H76C 109.5 . .
H76B C76 H76C 109.5 . .
N18 C77 H77A 109.5 . .
N18 C77 H77B 109.5 . .
H77A C77 H77B 109.5 . .
N18 C77 H77C 109.5 . .
H77A C77 H77C 109.5 . .
H77B C77 H77C 109.5 . .
O7 C78 N18 120(4) . .
O7 C78 H78 120.2 . .
N18 C78 H78 120.2 . .
N17 C79 H79A 109.5 . .
N17 C79 H79B 109.5 . .
H79A C79 H79B 109.5 . .
N17 C79 H79C 109.5 . .
H79A C79 H79C 109.5 . .
H79B C79 H79C 109.5 . .
N17 C80 H80A 109.5 . .
N17 C80 H80B 109.5 . .
H80A C80 H80B 109.5 . .
N17 C80 H80C 109.5 . .
H80A C80 H80C 109.5 . .
H80B C80 H80C 109.5 . .
O8 C81 N17 121(2) . .
O8 C81 H81 119.4 . .
N17 C81 H81 119.4 . .
O4 C82 N13 131.3(14) . .
O4 C82 C46 118.3(14) . .
N13 C82 C46 110.3(13) . .

loop_
_geom_bond_atom_site_label_1
_geom_bond_atom_site_label_2
_geom_bond_distance
_geom_bond_site_symmetry_2
Fe1 N5 1.872(12) .
Fe1 C2 1.952(16) .
Fe1 N4 1.957(12) .
Fe1 N6 1.959(11) .
Fe1 C1 1.974(16) .
Fe1 C3 1.982(17) .
Fe2 N13 1.891(11) .
Fe2 C39 1.931(17) .
Fe2 C40 1.955(16) .
Fe2 C41 1.965(15) .
Fe2 N12 1.972(12) .
Fe2 N14 1.974(12) .
Mn1 O3 1.877(9) .
Mn1 O2 1.902(10) .
Mn1 N8 1.993(11) .
Mn1 N7 1.995(12) .
Mn1 N9 2.281(13) .
Mn1 N1 2.296(13) .
Mn2 O6 1.875(11) .
Mn2 O5 1.891(10) .
Mn2 N15 1.997(12) .
Mn2 N16 2.016(13) .
Mn2 N2 2.298(14) 1_554
Mn2 N11 2.307(13) .
O1 C9 1.275(18) .
O2 C38 1.319(17) .
O3 C31 1.338(19) .
O4 C82 1.207(16) .
O5 C75 1.275(19) .
O6 C68 1.333(17) .
O7 C78 1.23(4) .
O8 C81 1.26(2) .
N1 C1 1.141(17) .
N2 C2 1.156(18) .
N2 Mn2 2.298(14) 1_556
N3 C3 1.101(19) .
N4 C17 1.299(18) .
N4 C18 1.36(2) .
N5 C9 1.361(18) .
N5 C10 1.396(18) .
N6 C4 1.290(19) .
N6 C8 1.363(19) .
N7 C25 1.280(18) .
N7 C20 1.448(16) .
N8 C32 1.285(18) .
N8 C19 1.488(17) .
N9 C39 1.150(18) .
N10 C40 1.164(19) .
N11 C41 1.121(17) .
N12 C55 1.313(17) .
N12 C54 1.372(19) .
N13 C82 1.327(17) .
N13 C47 1.399(18) .
N14 C46 1.327(19) .
N14 C42 1.361(19) .
N15 C62 1.283(17) .
N15 C56 1.483(17) .
N16 C69 1.264(18) .
N16 C57 1.483(16) .
N17 C81 1.36(2) .
N17 C79 1.48(3) .
N17 C80 1.49(3) .
N18 C78 1.34(5) .
N18 C76 1.47(5) .
N18 C77 1.48(5) .
C4 C5 1.52(2) .
C4 H4 0.9300 .
C5 C6 1.25(2) .
C5 H5 0.9300 .
C6 C7 1.28(2) .
C6 H6 0.9300 .
C7 C8 1.391(19) .
C7 H7 0.9300 .
C8 C9 1.48(2) .
C10 C11 1.38(2) .
C10 C18 1.45(2) .
C11 C12 1.46(2) .
C11 H11 0.9300 .
C12 C13 1.36(2) .
C12 H12 0.9300 .
C13 C14 1.39(2) .
C13 H13 0.9300 .
C14 C15 1.43(2) .
C14 C18 1.44(2) .
C15 C16 1.31(2) .
C15 H15 0.9300 .
C16 C17 1.39(2) .
C16 H16 0.9300 .
C17 H17 0.9300 .
C19 C20 1.520(18) .
C19 C24 1.533(19) .
C19 H19 0.9800 .
C20 C21 1.498(19) .
C20 H20 0.9800 .
C21 C22 1.59(2) .
C21 H21A 0.9700 .
C21 H21B 0.9700 .
C22 C23 1.50(2) .
C22 H22A 0.9700 .
C22 H22B 0.9700 .
C23 C24 1.54(2) .
C23 H23A 0.9700 .
C23 H23B 0.9700 .
C24 H24A 0.9700 .
C24 H24B 0.9700 .
C25 C26 1.38(2) .
C25 H25 0.9300 .
C26 C27 1.45(2) .
C26 C31 1.46(2) .
C27 C28 1.35(2) .
C27 H27 0.9300 .
C28 C29 1.41(2) .
C28 H28 0.9300 .
C29 C30 1.37(2) .
C29 H29 0.9300 .
C30 C31 1.42(2) .
C30 H30 0.9300 .
C32 C33 1.45(2) .
C32 H32 0.9300 .
C33 C34 1.42(2) .
C33 C38 1.42(2) .
C34 C35 1.31(2) .
C34 H34 0.9300 .
C35 C36 1.39(2) .
C35 H35 0.9300 .
C36 C37 1.38(2) .
C36 H36 0.9300 .
C37 C38 1.37(2) .
C37 H37 0.9300 .
C42 C43 1.34(2) .
C42 H42 0.9300 .
C43 C44 1.29(2) .
C43 H43 0.9300 .
C44 C45 1.27(2) .
C44 H44 0.9300 .
C45 C46 1.42(2) .
C45 H45 0.9300 .
C46 C82 1.50(2) .
C47 C48 1.33(2) .
C47 C54 1.41(2) .
C48 C49 1.33(2) .
C48 H48 0.9300 .
C49 C50 1.37(2) .
C49 H49 0.9300 .
C50 C51 1.48(2) .
C50 H50 0.9300 .
C51 C52 1.40(2) .
C51 C54 1.41(2) .
C52 C53 1.36(2) .
C52 H52 0.9300 .
C53 C55 1.42(2) .
C53 H53 0.9300 .
C55 H55 0.9300 .
C56 C57 1.496(17) .
C56 C61 1.512(19) .
C56 H56 0.9800 .
C57 C58 1.527(18) .
C57 H57 0.9800 .
C58 C59 1.45(2) .
C58 H58A 0.9700 .
C58 H58B 0.9700 .
C59 C60 1.55(2) .
C59 H59A 0.9700 .
C59 H59B 0.9700 .
C60 C61 1.56(2) .
C60 H60A 0.9700 .
C60 H60B 0.9700 .
C61 H61A 0.9700 .
C61 H61B 0.9700 .
C62 C63 1.43(2) .
C62 H62 0.9300 .
C63 C68 1.40(2) .
C63 C64 1.401(19) .
C64 C65 1.43(2) .
C64 H64 0.9300 .
C65 C66 1.39(2) .
C65 H65 0.9300 .
C66 C67 1.39(2) .
C66 H66 0.9300 .
C67 C68 1.41(2) .
C67 H67 0.9300 .
C69 C70 1.49(2) .
C69 H69 0.9300 .
C70 C75 1.38(2) .
C70 C71 1.41(2) .
C71 C72 1.33(2) .
C71 H71 0.9300 .
C72 C73 1.38(3) .
C72 H72 0.9300 .
C73 C74 1.39(2) .
C73 H73 0.9300 .
C74 C75 1.39(2) .
C74 H74 0.9300 .
C76 H76A 0.9600 .
C76 H76B 0.9600 .
C76 H76C 0.9600 .
C77 H77A 0.9600 .
C77 H77B 0.9600 .
C77 H77C 0.9600 .
C78 H78 0.9300 .
C79 H79A 0.9600 .
C79 H79B 0.9600 .
C79 H79C 0.9600 .
C80 H80A 0.9600 .
C80 H80B 0.9600 .
C80 H80C 0.9600 .
C81 H81 0.9300 .
